data_4323006
loop_
_publ_author_name
'F. Albert Cotton'
'Evgeny V. Dikarev'
'Glenn T. Jordan'
'Carlos A. Murillo'
'Marina A. Petrukhina'

_publ_section_title
;
 Ligand Exchange or Reduction at Multiply Bonded Dimetal Units of
 Molybdenum and Rhenium by 2,6-Bis(diphenylphosphino)pyridine
;
_journal_name_full 'Inorganic Chemistry'
_journal_page_first 4611
_journal_page_last 4616
_journal_paper_doi 10.1021/ic980455d
_journal_volume 37
_journal_year 1998
_chemical_compound_source
;
 Compound was obtained by reflux of [Bu4N]2Re2Cl8 with (Ph2P)2Py in 
 methanol. Green solid was precipitated after 10 hours of reflux. Crystals 
 were obtained from CH2Cl2 solution layered with hexanes.
;
_chemical_formula_analytical 'not measured'
_chemical_formula_moiety 'Re2 Cl4 (((C6 H5)2 P)2 N1 C5 H3)2'
_chemical_formula_structural Re2Cl4((Ph2P)2Py)2
_chemical_formula_sum 'C58 H46 Cl4 N2 P4 Re2'
_chemical_formula_weight 1409.05
_chemical_melting_point ?
_chemical_name_systematic
; 
 bis (/m-2,6-bis(diphenylphosphino)-pyridine-N,P)-tetrachloro-di-rhenium (II) 
;
_space_group_IT_number 14
_symmetry_cell_setting monoclinic
_symmetry_space_group_name_Hall '-P 2yn'
_symmetry_space_group_name_H-M 'P 1 21/n 1'
_atom_sites_solution_hydrogens geom
_atom_sites_solution_primary direct
_atom_sites_solution_secondary difmap
_audit_creation_method SHELXL
_cell_angle_alpha 90.00
_cell_angle_beta 96.17(1)
_cell_angle_gamma 90.00
_cell_formula_units_Z 4
_cell_length_a 16.173(2)
_cell_length_b 11.285(1)
_cell_length_c 28.771(4)
_cell_measurement_reflns_used 25
_cell_measurement_temperature 173(2)
_cell_measurement_theta_max 14.36
_cell_measurement_theta_min 10.46
_cell_volume 5220.6(11)
_computing_cell_refinement 'CAD4 EXPRESS'
_computing_data_collection 'CAD4 V.5 (Enraf-Nonius, 1989)'
_computing_data_reduction 'XCAD4 (Harms, 1993)'
_computing_molecular_graphics 'SHELXTL V.5 (Siemens, 1994)'
_computing_publication_material CIFTAB
_computing_structure_refinement 'SHELXL-93 (Sheldrick, 1993)'
_computing_structure_solution 'SHELXTL V.5 (Siemens, 1994)'
_diffrn_ambient_temperature 173(2)
_diffrn_measurement_device 'Enraf-Nonius CAD4'
_diffrn_measurement_method \w--\q
_diffrn_radiation_monochromator graphite
_diffrn_radiation_source 'normal-focus sealed tube'
_diffrn_radiation_type MoK\a
_diffrn_radiation_wavelength 0.71073
_diffrn_reflns_av_R_equivalents 0.0476
_diffrn_reflns_av_sigmaI/netI 0.0941
_diffrn_reflns_limit_h_max 17
_diffrn_reflns_limit_h_min 0
_diffrn_reflns_limit_k_max 12
_diffrn_reflns_limit_k_min 0
_diffrn_reflns_limit_l_max 30
_diffrn_reflns_limit_l_min -30
_diffrn_reflns_number 7066
_diffrn_reflns_theta_max 22.48
_diffrn_reflns_theta_min 2.20
_diffrn_standards_decay_% 0.1
_diffrn_standards_interval_count 600
_diffrn_standards_interval_time 120
_diffrn_standards_number 3
_exptl_absorpt_coefficient_mu 5.002
_exptl_absorpt_correction_T_max 0.9986
_exptl_absorpt_correction_T_min 0.5471
_exptl_absorpt_correction_type 'empirical, via \y scans'
_exptl_crystal_colour green
_exptl_crystal_density_diffrn 1.793
_exptl_crystal_density_meas ?
_exptl_crystal_density_method none
_exptl_crystal_description plate-shaped
_exptl_crystal_F_000 2744
_exptl_crystal_size_max 0.20
_exptl_crystal_size_mid 0.18
_exptl_crystal_size_min 0.10
_refine_diff_density_max 0.957
_refine_diff_density_min -0.958
_refine_diff_density_rms 0.175
_refine_ls_extinction_coef noref
_refine_ls_extinction_method none
_refine_ls_goodness_of_fit_all 1.054
_refine_ls_goodness_of_fit_obs 1.122
_refine_ls_hydrogen_treatment noref
_refine_ls_matrix_type full
_refine_ls_number_parameters 631
_refine_ls_number_reflns 6780
_refine_ls_number_restraints 144
_refine_ls_restrained_S_all 1.045
_refine_ls_restrained_S_obs 1.106
_refine_ls_R_factor_all 0.1072
_refine_ls_R_factor_obs 0.0372
_refine_ls_shift/esd_max -0.001
_refine_ls_shift/esd_mean 0.000
_refine_ls_structure_factor_coef Fsqd
_refine_ls_weighting_details 'w=1/[\s^2^(Fo^2^)+(0.0223P)^2^+14.6462P] where P=(Fo^2^+2Fc^2^)/3'
_refine_ls_weighting_scheme calc
_refine_ls_wR_factor_all 0.0961
_refine_ls_wR_factor_obs 0.0766
_reflns_number_observed 4071
_reflns_number_total 6780
_reflns_observed_criterion >2sigma(I)
_cod_data_source_file ic980455d_3.cif
_cod_data_source_block Re2Cl4(bdppp)2
_cod_depositor_comments
;
The following automatic conversions were performed:

'_chemical_melting_point' value 'not measured' was changed to '?' -
the value is undefined or not given.

Automatic conversion script
Id: cif_fix_values 1673 2011-04-08 12:14:43Z adriana 

The following automatic conversions were performed:

'_exptl_crystal_density_meas' value 'not measured' was changed to '?'
- the value is perceived as not measured.

Automatic conversion script
Id: cif_fix_values 3008 2015-01-20 13:52:24Z robertas 

The following automatic conversions were performed:

'_refine_ls_weighting_scheme' value 'calc
w=1/[\s^2^(Fo^2^)+(0.0223P)^2^+14.6462P] where P=(Fo^2^+2Fc^2^)/3'
was changed to 'calc'. New tag '_refine_ls_weighting_details' was
created. The value of the new tag was set to
'w=1/[\s^2^(Fo^2^)+(0.0223P)^2^+14.6462P] where P=(Fo^2^+2Fc^2^)/3'.

Automatic conversion script
Id: cif_fix_values 3143 2015-03-26 13:38:13Z robertas 
;
_cod_original_cell_volume 5221(1)
_cod_database_code 4323006

loop_
_symmetry_equiv_pos_as_xyz
'x, y, z'
'-x+1/2, y+1/2, -z+1/2'
'-x, -y, -z'
'x-1/2, -y-1/2, z-1/2'

loop_
_atom_site_aniso_label
_atom_site_aniso_U_11
_atom_site_aniso_U_22
_atom_site_aniso_U_33
_atom_site_aniso_U_23
_atom_site_aniso_U_13
_atom_site_aniso_U_12
Re1 0.0118(2) 0.0118(2) 0.0124(3) -0.0001(2) 0.0021(2) 0.0002(2)
Re2 0.0108(2) 0.0123(2) 0.0133(3) -0.0013(2) 0.0027(2) -0.0004(2)
Cl1 0.0158(15) 0.0163(15) 0.022(2) 0.0022(12) 0.0051(13) -0.0050(13)
Cl2 0.020(2) 0.0170(15) 0.019(2) 0.0001(12) -0.0024(13) -0.0063(13)
Cl3 0.020(2) 0.021(2) 0.023(2) -0.0007(13) 0.0024(14) -0.0088(14)
Cl4 0.018(2) 0.0179(15) 0.019(2) 0.0043(12) 0.0018(13) -0.0021(13)
P1 0.019(2) 0.016(2) 0.018(2) -0.0003(13) 0.0033(13) 0.0011(14)
P2 0.016(2) 0.0114(15) 0.017(2) -0.0017(13) 0.0043(14) 0.0010(14)
P3 0.020(2) 0.016(2) 0.015(2) -0.0007(13) 0.0035(13) -0.0009(14)
P4 0.013(2) 0.015(2) 0.013(2) -0.0022(13) 0.0027(14) 0.0006(14)
N1 0.011(4) 0.009(4) 0.022(5) 0.000(4) 0.005(4) -0.002(4)
N2 0.016(4) 0.020(4) 0.013(5) 0.000(4) 0.006(4) -0.007(4)
C1 0.024(7) 0.020(6) 0.015(8) 0.003(6) 0.008(6) 0.001(6)
C2 0.011(6) 0.021(6) 0.019(8) -0.002(5) -0.001(5) -0.004(6)
C3 0.014(5) 0.016(5) 0.025(7) -0.001(5) 0.000(5) -0.007(5)
C4 0.009(6) 0.013(6) 0.031(9) 0.002(6) 0.005(6) -0.002(5)
C5 0.012(6) 0.029(7) 0.026(8) 0.003(6) 0.002(6) 0.000(6)
C6 0.010(4) 0.016(4) 0.018(5) 0.005(4) 0.003(4) 0.005(4)
C7 0.011(6) 0.016(6) 0.039(9) 0.004(6) -0.002(6) -0.002(5)
C8 0.032(8) 0.025(7) 0.032(9) -0.003(6) 0.001(7) -0.001(6)
C9 0.046(10) 0.039(9) 0.052(10) 0.020(9) 0.023(8) 0.004(8)
C10 0.036(8) 0.031(8) 0.032(9) 0.014(7) 0.017(6) 0.004(7)
C11 0.032(7) 0.018(6) 0.032(8) -0.004(6) 0.009(6) 0.002(6)
C12 0.022(7) 0.028(7) 0.011(7) 0.005(5) 0.002(6) -0.004(6)
C13 0.049(9) 0.019(7) 0.022(8) 0.000(6) -0.009(7) -0.005(7)
C14 0.058(10) 0.019(7) 0.029(9) -0.004(6) 0.003(8) -0.018(7)
C15 0.026(7) 0.035(8) 0.020(8) -0.007(6) -0.002(6) -0.006(6)
C16 0.021(7) 0.025(7) 0.029(8) 0.004(6) 0.008(6) 0.000(6)
C17 0.038(7) 0.015(6) 0.027(7) -0.005(6) 0.006(6) 0.009(7)
C18 0.015(4) 0.014(4) 0.017(5) -0.001(4) 0.004(4) -0.005(4)
C19 0.029(7) 0.025(7) 0.021(8) 0.002(6) 0.007(6) -0.004(6)
C20 0.017(6) 0.024(7) 0.048(9) 0.000(7) 0.010(6) 0.004(6)
C21 0.030(7) 0.023(7) 0.027(8) 0.001(7) 0.016(6) -0.010(7)
C22 0.035(7) 0.024(7) 0.015(7) -0.002(6) 0.014(5) 0.005(7)
C23 0.017(5) 0.024(6) 0.025(6) -0.001(5) 0.010(5) -0.007(5)
C24 0.013(5) 0.013(5) 0.022(6) -0.004(5) -0.002(5) 0.006(5)
C25 0.032(8) 0.017(7) 0.047(10) -0.004(6) 0.018(7) 0.001(6)
C26 0.061(10) 0.026(8) 0.045(11) -0.008(7) 0.027(8) 0.013(8)
C27 0.023(5) 0.012(5) 0.032(6) -0.007(5) -0.003(5) -0.001(5)
C28 0.023(6) 0.015(6) 0.035(8) -0.003(5) 0.006(6) -0.008(5)
C29 0.027(6) 0.021(6) 0.016(6) -0.008(5) 0.008(5) -0.003(5)
C30 0.015(5) 0.010(5) 0.009(6) 0.000(5) -0.003(5) -0.002(5)
C31 0.023(7) 0.019(6) 0.012(7) 0.006(5) 0.007(6) 0.004(6)
C32 0.016(6) 0.037(8) 0.020(8) 0.008(6) 0.006(6) 0.008(6)
C33 0.012(4) 0.015(4) 0.014(5) 0.001(4) 0.006(4) 0.000(4)
C34 0.012(4) 0.014(4) 0.015(5) 0.003(4) 0.002(4) -0.003(4)
C35 0.018(6) 0.010(6) 0.020(7) -0.001(5) -0.003(5) 0.001(5)
C36 0.022(7) 0.029(7) 0.012(7) 0.004(6) 0.002(6) -0.001(6)
C37 0.037(7) 0.017(7) 0.022(8) 0.004(6) 0.001(6) -0.003(6)
C38 0.031(8) 0.045(9) 0.040(10) 0.009(7) 0.015(7) -0.009(7)
C39 0.024(7) 0.053(9) 0.024(8) -0.022(7) 0.014(6) -0.018(7)
C40 0.028(7) 0.030(7) 0.013(7) -0.005(6) 0.001(6) -0.001(6)
C41 0.017(4) 0.015(4) 0.013(4) -0.003(4) 0.004(4) 0.003(4)
C42 0.031(6) 0.026(6) 0.018(6) 0.006(5) 0.013(5) 0.003(5)
C43 0.028(6) 0.016(5) 0.022(6) -0.009(5) 0.012(5) -0.006(5)
C44 0.024(6) 0.038(6) 0.013(6) -0.010(5) 0.007(5) -0.002(5)
C45 0.020(6) 0.026(6) 0.021(6) 0.007(5) 0.011(5) 0.004(5)
C46 0.025(5) 0.033(6) 0.013(6) -0.004(5) 0.005(5) -0.006(6)
C47 0.019(4) 0.015(4) 0.019(5) 0.004(4) 0.009(4) 0.000(4)
C48 0.018(7) 0.034(7) 0.033(9) -0.003(6) 0.002(6) 0.000(6)
C49 0.015(6) 0.023(7) 0.040(9) -0.003(6) 0.011(6) -0.001(6)
C50 0.036(6) 0.033(6) 0.035(7) 0.001(6) 0.022(5) -0.009(6)
C51 0.034(6) 0.017(5) 0.023(6) -0.011(5) 0.004(5) -0.004(5)
C52 0.026(6) 0.014(6) 0.019(7) 0.003(6) 0.006(5) -0.003(6)
C53 0.016(7) 0.010(6) 0.024(8) -0.002(5) 0.002(6) -0.001(5)
C54 0.044(8) 0.019(7) 0.013(8) 0.000(5) 0.014(6) -0.007(6)
C55 0.059(10) 0.034(8) 0.018(8) -0.013(6) 0.022(7) -0.016(7)
C56 0.031(6) 0.016(6) 0.028(6) -0.009(5) 0.004(5) 0.004(5)
C57 0.039(8) 0.029(8) 0.038(9) 0.001(7) 0.012(6) -0.008(7)
C58 0.040(8) 0.020(7) 0.035(9) -0.008(6) 0.018(7) 0.003(6)

loop_
_atom_site_label
_atom_site_type_symbol
_atom_site_fract_x
_atom_site_fract_y
_atom_site_fract_z
_atom_site_U_iso_or_equiv
_atom_site_thermal_displace_type
_atom_site_occupancy
_atom_site_calc_flag
_atom_site_refinement_flags
_atom_site_disorder_group
Re1 Re 0.48251(2) 0.48841(4) 0.200172(14) 0.01195(13) Uani 1 d . .
Re2 Re 0.50890(2) 0.50441(4) 0.277750(15) 0.01205(13) Uani 1 d . .
Cl1 Cl 0.5415(2) 0.6662(2) 0.17447(10) 0.0179(7) Uani 1 d . .
Cl2 Cl 0.3978(2) 0.3188(2) 0.18675(10) 0.0191(7) Uani 1 d . .
Cl3 Cl 0.5997(2) 0.6703(2) 0.29060(11) 0.0215(7) Uani 1 d . .
Cl4 Cl 0.4450(2) 0.3283(2) 0.30180(10) 0.0184(7) Uani 1 d . .
P1 P 0.3997(2) 0.5289(3) 0.09866(11) 0.0175(7) Uani 1 d . .
P2 P 0.3852(2) 0.6186(2) 0.28021(11) 0.0145(7) Uani 1 d . .
P3 P 0.5792(2) 0.4660(3) 0.37664(11) 0.0168(7) Uani 1 d . .
P4 P 0.6072(2) 0.3739(3) 0.19951(11) 0.0137(7) Uani 1 d . .
N1 N 0.3716(5) 0.5866(7) 0.1865(3) 0.014(2) Uani 1 d U .
N2 N 0.6171(5) 0.4026(8) 0.2923(3) 0.016(2) Uani 1 d U .
C1 C 0.3421(7) 0.6067(10) 0.1412(4) 0.019(3) Uani 1 d . .
C2 C 0.2740(6) 0.6795(10) 0.1304(4) 0.017(3) Uani 1 d . .
H2 H 0.2541(6) 0.6922(10) 0.0985(4) 0.021 Uiso 1 calc R .
C3 C 0.2341(7) 0.7341(9) 0.1645(4) 0.018(3) Uani 1 d U .
H3 H 0.1871(7) 0.7835(9) 0.1567(4) 0.022 Uiso 1 calc R .
C4 C 0.2651(6) 0.7145(9) 0.2104(4) 0.018(3) Uani 1 d . .
H4 H 0.2399(6) 0.7519(9) 0.2349(4) 0.021 Uiso 1 calc R .
C5 C 0.3333(7) 0.6398(10) 0.2210(4) 0.022(3) Uani 1 d . .
C6 C 0.4253(6) 0.6459(9) 0.0583(4) 0.015(3) Uani 1 d U .
C7 C 0.4454(6) 0.7603(9) 0.0729(5) 0.022(3) Uani 1 d . .
H7 H 0.4368(6) 0.7846(9) 0.1036(5) 0.027 Uiso 1 calc R .
C8 C 0.4779(7) 0.8392(11) 0.0429(5) 0.030(3) Uani 1 d . .
H8 H 0.4924(7) 0.9171(11) 0.0532(5) 0.036 Uiso 1 calc R .
C9 C 0.4890(9) 0.8052(12) -0.0015(6) 0.044(4) Uani 1 d . .
H9 H 0.5116(9) 0.8597(12) -0.0219(6) 0.053 Uiso 1 calc R .
C10 C 0.4680(8) 0.6933(11) -0.0169(5) 0.032(3) Uani 1 d . .
H10 H 0.4762(8) 0.6699(11) -0.0478(5) 0.038 Uiso 1 calc R .
C11 C 0.4352(7) 0.6159(10) 0.0123(4) 0.027(3) Uani 1 d . .
H11 H 0.4187(7) 0.5394(10) 0.0011(4) 0.032 Uiso 1 calc R .
C12 C 0.3139(7) 0.4484(10) 0.0645(4) 0.020(3) Uani 1 d . .
C13 C 0.3095(8) 0.3252(10) 0.0709(4) 0.031(3) Uani 1 d . .
H13 H 0.3511(8) 0.2858(10) 0.0911(4) 0.037 Uiso 1 calc R .
C14 C 0.2451(8) 0.2620(11) 0.0481(4) 0.036(4) Uani 1 d . .
H14 H 0.2429(8) 0.1784(11) 0.0518(4) 0.043 Uiso 1 calc R .
C15 C 0.1839(8) 0.3189(11) 0.0199(4) 0.027(3) Uani 1 d . .
H15 H 0.1384(8) 0.2749(11) 0.0051(4) 0.033 Uiso 1 calc R .
C16 C 0.1878(7) 0.4359(10) 0.0130(4) 0.025(3) Uani 1 d . .
H16 H 0.1452(7) 0.4738(10) -0.0070(4) 0.030 Uiso 1 calc R .
C17 C 0.2529(7) 0.5030(11) 0.0345(4) 0.026(3) Uani 1 d . .
H17 H 0.2556(7) 0.5857(11) 0.0287(4) 0.032 Uiso 1 calc R .
C18 C 0.3082(7) 0.5589(9) 0.3158(4) 0.015(3) Uani 1 d U .
C19 C 0.2245(7) 0.5536(10) 0.3027(4) 0.025(3) Uani 1 d . .
H19 H 0.2028(7) 0.5762(10) 0.2719(4) 0.030 Uiso 1 calc R .
C20 C 0.1709(7) 0.5152(11) 0.3343(5) 0.029(3) Uani 1 d . .
H20 H 0.1130(7) 0.5087(11) 0.3246(5) 0.035 Uiso 1 calc R .
C21 C 0.2003(7) 0.4870(11) 0.3786(4) 0.026(3) Uani 1 d . .
H21 H 0.1626(7) 0.4657(11) 0.4004(4) 0.031 Uiso 1 calc R .
C22 C 0.2850(7) 0.4888(11) 0.3926(4) 0.024(3) Uani 1 d . .
H22 H 0.3061(7) 0.4644(11) 0.4232(4) 0.029 Uiso 1 calc R .
C23 C 0.3377(7) 0.5266(10) 0.3616(4) 0.022(3) Uani 1 d U .
H23 H 0.3956(7) 0.5310(10) 0.3713(4) 0.026 Uiso 1 calc R .
C24 C 0.3923(7) 0.7734(9) 0.2998(4) 0.016(3) Uani 1 d U .
C25 C 0.3546(8) 0.8144(10) 0.3385(5) 0.031(3) Uani 1 d . .
H25 H 0.3231(8) 0.7616(10) 0.3554(5) 0.037 Uiso 1 calc R .
C26 C 0.3632(9) 0.9310(11) 0.3518(5) 0.042(4) Uani 1 d . .
H26 H 0.3389(9) 0.9589(11) 0.3784(5) 0.051 Uiso 1 calc R .
C27 C 0.4070(6) 1.0070(11) 0.3265(4) 0.023(3) Uani 1 d U .
H27 H 0.4124(6) 1.0879(11) 0.3356(4) 0.027 Uiso 1 calc R .
C28 C 0.4430(7) 0.9688(10) 0.2888(4) 0.024(3) Uani 1 d . .
H28 H 0.4730(7) 1.0230(10) 0.2717(4) 0.029 Uiso 1 calc R .
C29 C 0.4363(7) 0.8520(10) 0.2748(4) 0.021(3) Uani 1 d U .
H29 H 0.4615(7) 0.8257(10) 0.2484(4) 0.025 Uiso 1 calc R .
C30 C 0.6447(6) 0.3845(9) 0.3378(4) 0.012(3) Uani 1 d U .
C31 C 0.7121(7) 0.3126(10) 0.3509(4) 0.017(3) Uani 1 d . .
H31 H 0.7313(7) 0.3015(10) 0.3830(4) 0.021 Uiso 1 calc R .
C32 C 0.7505(7) 0.2579(11) 0.3170(4) 0.024(3) Uani 1 d . .
H32 H 0.7979(7) 0.2096(11) 0.3255(4) 0.029 Uiso 1 calc R .
C33 C 0.7215(6) 0.2717(9) 0.2705(4) 0.013(3) Uani 1 d U .
H33 H 0.7464(6) 0.2299(9) 0.2470(4) 0.016 Uiso 1 calc R .
C34 C 0.6558(6) 0.3471(9) 0.2589(4) 0.014(3) Uani 1 d U .
C35 C 0.5369(7) 0.3537(9) 0.4132(4) 0.016(3) Uani 1 d . .
C36 C 0.5360(7) 0.2324(10) 0.4042(4) 0.021(3) Uani 1 d . .
H36 H 0.5641(7) 0.2025(10) 0.3793(4) 0.025 Uiso 1 calc R .
C37 C 0.4948(7) 0.1545(11) 0.4311(4) 0.026(3) Uani 1 d . .
H37 H 0.4937(7) 0.0720(11) 0.4244(4) 0.031 Uiso 1 calc R .
C38 C 0.4561(8) 0.1985(12) 0.4671(5) 0.038(4) Uani 1 d . .
H38 H 0.4279(8) 0.1454(12) 0.4856(5) 0.045 Uiso 1 calc R .
C39 C 0.4565(7) 0.3174(12) 0.4774(4) 0.033(3) Uani 1 d . .
H39 H 0.4294(7) 0.3463(12) 0.5029(4) 0.039 Uiso 1 calc R .
C40 C 0.4973(7) 0.3946(11) 0.4500(4) 0.024(3) Uani 1 d . .
H40 H 0.4979(7) 0.4770(11) 0.4568(4) 0.029 Uiso 1 calc R .
C41 C 0.6560(7) 0.5417(9) 0.4184(4) 0.015(3) Uani 1 d U .
C42 C 0.6641(7) 0.6614(10) 0.4145(4) 0.024(3) Uani 1 d U .
H42 H 0.6317(7) 0.7025(10) 0.3901(4) 0.029 Uiso 1 calc R .
C43 C 0.7192(7) 0.7237(10) 0.4456(4) 0.021(3) Uani 1 d U .
H43 H 0.7244(7) 0.8073(10) 0.4431(4) 0.026 Uiso 1 calc R .
C44 C 0.7657(7) 0.6626(11) 0.4801(4) 0.024(3) Uani 1 d U .
H44 H 0.8044(7) 0.7043(11) 0.5012(4) 0.029 Uiso 1 calc R .
C45 C 0.7577(7) 0.5427(10) 0.4849(4) 0.022(3) Uani 1 d U .
H45 H 0.7902(7) 0.5018(10) 0.5093(4) 0.026 Uiso 1 calc R .
C46 C 0.7020(7) 0.4819(11) 0.4540(4) 0.023(3) Uani 1 d U .
H46 H 0.6955(7) 0.3987(11) 0.4572(4) 0.028 Uiso 1 calc R .
C47 C 0.6873(7) 0.4363(9) 0.1663(4) 0.017(3) Uani 1 d U .
C48 C 0.7716(7) 0.4349(11) 0.1803(5) 0.028(3) Uani 1 d . .
H48 H 0.7910(7) 0.4051(11) 0.2104(5) 0.034 Uiso 1 calc R .
C49 C 0.8286(7) 0.4763(11) 0.1512(4) 0.026(3) Uani 1 d . .
H49 H 0.8867(7) 0.4706(11) 0.1605(4) 0.031 Uiso 1 calc R .
C50 C 0.8004(8) 0.5243(12) 0.1099(5) 0.033(3) Uani 1 d U .
H50 H 0.8390(8) 0.5552(12) 0.0903(5) 0.040 Uiso 1 calc R .
C51 C 0.7158(7) 0.5298(10) 0.0951(4) 0.024(3) Uani 1 d U .
H51 H 0.6971(7) 0.5653(10) 0.0659(4) 0.029 Uiso 1 calc R .
C52 C 0.6593(7) 0.4838(9) 0.1227(4) 0.019(3) Uani 1 d . .
H52 H 0.6016(7) 0.4845(9) 0.1121(4) 0.023 Uiso 1 calc R .
C53 C 0.6013(7) 0.2195(9) 0.1783(4) 0.016(3) Uani 1 d . .
C54 C 0.6272(8) 0.1879(10) 0.1365(4) 0.025(3) Uani 1 d . .
H54 H 0.6477(8) 0.2467(10) 0.1170(4) 0.029 Uiso 1 calc R .
C55 C 0.6238(8) 0.0721(11) 0.1223(4) 0.036(4) Uani 1 d . .
H55 H 0.6421(8) 0.0513(11) 0.0931(4) 0.043 Uiso 1 calc R .
C56 C 0.5945(7) -0.0143(11) 0.1497(4) 0.025(3) Uani 1 d U .
H56 H 0.5924(7) -0.0946(11) 0.1397(4) 0.030 Uiso 1 calc R .
C57 C 0.5682(8) 0.0173(12) 0.1916(5) 0.034(3) Uani 1 d . .
H57 H 0.5489(8) -0.0415(12) 0.2114(5) 0.041 Uiso 1 calc R .
C58 C 0.5698(8) 0.1352(10) 0.2050(5) 0.031(3) Uani 1 d . .
H58 H 0.5486(8) 0.1573(10) 0.2333(5) 0.037 Uiso 1 calc R .

loop_
_atom_type_symbol
_atom_type_description
_atom_type_scat_dispersion_real
_atom_type_scat_dispersion_imag
_atom_type_scat_source
C C 0.0033 0.0016 'International Tables Vol C Tables 4.2.6.8 and 6.1.1.4'
H H 0.0000 0.0000 'International Tables Vol C Tables 4.2.6.8 and 6.1.1.4'
N N 0.0061 0.0033 'International Tables Vol C Tables 4.2.6.8 and 6.1.1.4'
P P 0.1023 0.0942 'International Tables Vol C Tables 4.2.6.8 and 6.1.1.4'
Cl Cl 0.1484 0.1585 'International Tables Vol C Tables 4.2.6.8 and 6.1.1.4'
Re Re -1.0185 7.2310 'International Tables Vol C Tables 4.2.6.8 and 6.1.1.4'

loop_
_geom_angle_atom_site_label_1
_geom_angle_atom_site_label_2
_geom_angle_atom_site_label_3
_geom_angle
_geom_angle_site_symmetry_1
_geom_angle_site_symmetry_3
_geom_angle_publ_flag
N1 Re1 Re2 102.2(3) . . y
N1 Re1 Cl2 85.9(2) . . y
Re2 Re1 Cl2 105.91(7) . . y
N1 Re1 Cl1 82.0(2) . . y
Re2 Re1 Cl1 101.70(7) . . y
Cl2 Re1 Cl1 151.62(10) . . y
N1 Re1 P4 168.9(3) . . y
Re2 Re1 P4 88.91(8) . . y
Cl2 Re1 P4 92.02(10) . . y
Cl1 Re1 P4 94.96(10) . . y
N1 Re1 P1 58.4(3) . . y
Re2 Re1 P1 160.41(6) . . y
Cl2 Re1 P1 77.40(9) . . y
Cl1 Re1 P1 74.38(9) . . y
P4 Re1 P1 110.43(9) . . y
N2 Re2 Re1 102.8(3) . . y
N2 Re2 Cl4 82.1(2) . . y
Re1 Re2 Cl4 100.42(7) . . y
N2 Re2 Cl3 85.0(2) . . y
Re1 Re2 Cl3 105.47(8) . . y
Cl4 Re2 Cl3 153.05(10) . . y
N2 Re2 P2 166.8(3) . . y
Re1 Re2 P2 90.14(8) . . y
Cl4 Re2 P2 92.92(10) . . y
Cl3 Re2 P2 94.34(10) . . y
N2 Re2 P3 60.3(3) . . y
Re1 Re2 P3 162.63(6) . . y
Cl4 Re2 P3 74.53(9) . . y
Cl3 Re2 P3 78.52(9) . . y
P2 Re2 P3 106.56(10) . . y
C6 P1 C1 104.0(5) . . n
C6 P1 C12 103.0(5) . . n
C1 P1 C12 100.5(5) . . n
C6 P1 Re1 126.5(4) . . n
C1 P1 Re1 69.1(4) . . n
C12 P1 Re1 130.4(4) . . n
C18 P2 C5 107.3(5) . . n
C18 P2 C24 101.8(5) . . n
C5 P2 C24 99.7(5) . . n
C18 P2 Re2 116.2(4) . . n
C5 P2 Re2 110.2(4) . . n
C24 P2 Re2 119.8(4) . . n
C35 P3 C41 102.3(5) . . n
C35 P3 C30 106.0(5) . . n
C41 P3 C30 103.5(5) . . n
C35 P3 Re2 121.6(4) . . n
C41 P3 Re2 135.8(4) . . n
C30 P3 Re2 71.5(4) . . n
C34 P4 C47 107.1(5) . . n
C34 P4 C53 98.9(5) . . n
C47 P4 C53 101.8(5) . . n
C34 P4 Re1 111.1(4) . . n
C47 P4 Re1 116.1(4) . . n
C53 P4 Re1 119.9(4) . . n
C1 N1 C5 119.0(10) . . n
C1 N1 Re1 118.1(7) . . n
C5 N1 Re1 122.6(8) . . n
C30 N2 C34 119.1(10) . . n
C30 N2 Re2 117.3(7) . . n
C34 N2 Re2 123.4(8) . . n
N1 C1 C2 120.3(11) . . n
N1 C1 P1 114.1(8) . . n
C2 C1 P1 125.5(10) . . n
C3 C2 C1 121.9(12) . . n
C2 C3 C4 117.5(11) . . n
C3 C4 C5 120.2(11) . . n
N1 C5 C4 121.1(11) . . n
N1 C5 P2 114.9(8) . . n
C4 C5 P2 123.7(10) . . n
C7 C6 C11 117.8(11) . . n
C7 C6 P1 122.8(9) . . n
C11 C6 P1 118.9(8) . . n
C8 C7 C6 120.3(12) . . n
C9 C8 C7 120.0(13) . . n
C8 C9 C10 120.6(14) . . n
C11 C10 C9 119.5(14) . . n
C10 C11 C6 121.6(12) . . n
C17 C12 C13 118.6(11) . . n
C17 C12 P1 123.8(9) . . n
C13 C12 P1 117.5(9) . . n
C14 C13 C12 119.9(12) . . n
C15 C14 C13 120.2(12) . . n
C16 C15 C14 120.6(12) . . n
C15 C16 C17 121.1(12) . . n
C12 C17 C16 119.5(11) . . n
C19 C18 C23 118.4(10) . . n
C19 C18 P2 125.2(9) . . n
C23 C18 P2 116.2(8) . . n
C18 C19 C20 120.0(12) . . n
C21 C20 C19 120.7(11) . . n
C20 C21 C22 120.5(10) . . n
C23 C22 C21 118.7(11) . . n
C22 C23 C18 121.6(10) . . n
C29 C24 C25 119.4(10) . . n
C29 C24 P2 118.0(9) . . n
C25 C24 P2 122.6(9) . . n
C26 C25 C24 119.8(12) . . n
C27 C26 C25 119.7(13) . . n
C28 C27 C26 121.1(11) . . n
C27 C28 C29 120.7(12) . . n
C28 C29 C24 119.4(11) . . n
N2 C30 C31 121.6(10) . . n
N2 C30 P3 110.9(7) . . n
C31 C30 P3 127.5(9) . . n
C32 C31 C30 118.7(11) . . n
C31 C32 C33 120.7(11) . . n
C34 C33 C32 118.7(10) . . n
N2 C34 C33 121.1(11) . . n
N2 C34 P4 113.7(8) . . n
C33 C34 P4 125.1(9) . . n
C40 C35 C36 118.5(11) . . n
C40 C35 P3 116.4(8) . . n
C36 C35 P3 124.9(9) . . n
C37 C36 C35 121.1(12) . . n
C38 C37 C36 118.7(12) . . n
C37 C38 C39 122.0(13) . . n
C38 C39 C40 118.7(12) . . n
C35 C40 C39 121.1(11) . . n
C42 C41 C46 119.9(12) . . n
C42 C41 P3 118.0(9) . . n
C46 C41 P3 122.0(9) . . n
C41 C42 C43 120.7(12) . . n
C44 C43 C42 118.6(11) . . n
C43 C44 C45 121.5(12) . . n
C44 C45 C46 119.4(12) . . n
C41 C46 C45 119.9(12) . . n
C48 C47 C52 118.9(11) . . n
C48 C47 P4 125.1(10) . . n
C52 C47 P4 116.0(8) . . n
C47 C48 C49 121.3(12) . . n
C50 C49 C48 119.0(11) . . n
C49 C50 C51 121.3(11) . . n
C52 C51 C50 120.0(12) . . n
C51 C52 C47 119.5(10) . . n
C58 C53 C54 119.1(11) . . n
C58 C53 P4 119.0(9) . . n
C54 C53 P4 122.0(9) . . n
C53 C54 C55 120.4(11) . . n
C54 C55 C56 120.9(12) . . n
C57 C56 C55 118.8(12) . . n
C56 C57 C58 119.8(13) . . n
C53 C58 C57 120.9(12) . . n

loop_
_geom_bond_atom_site_label_1
_geom_bond_atom_site_label_2
_geom_bond_distance
_geom_bond_site_symmetry_2
_geom_bond_publ_flag
Re1 N1 2.109(9) . y
Re1 Re2 2.2342(6) . y
Re1 Cl2 2.362(3) . y
Re1 Cl1 2.374(3) . y
Re1 P4 2.397(3) . y
Re1 P1 3.113(3) . y
Re2 N2 2.097(9) . y
Re2 Cl4 2.377(3) . y
Re2 Cl3 2.384(3) . y
Re2 P2 2.388(3) . y
Re2 P3 2.980(3) . y
P1 C6 1.834(11) . n
P1 C1 1.839(12) . n
P1 C12 1.849(12) . n
P2 C18 1.823(11) . n
P2 C5 1.831(12) . n
P2 C24 1.835(11) . n
P3 C35 1.826(11) . n
P3 C41 1.844(11) . n
P3 C30 1.864(11) . n
P4 C34 1.827(12) . n
P4 C47 1.832(11) . n
P4 C53 1.845(11) . n
N1 C1 1.357(14) . n
N1 C5 1.365(14) . n
N2 C30 1.351(13) . n
N2 C34 1.357(14) . n
C1 C2 1.383(15) . n
C2 C3 1.38(2) . n
C3 C4 1.38(2) . n
C4 C5 1.395(15) . n
C6 C7 1.385(15) . n
C6 C11 1.39(2) . n
C7 C8 1.38(2) . n
C8 C9 1.36(2) . n
C9 C10 1.37(2) . n
C10 C11 1.36(2) . n
C12 C17 1.38(2) . n
C12 C13 1.41(2) . n
C13 C14 1.37(2) . n
C14 C15 1.37(2) . n
C15 C16 1.34(2) . n
C16 C17 1.39(2) . n
C18 C19 1.368(15) . n
C18 C23 1.400(15) . n
C19 C20 1.39(2) . n
C20 C21 1.35(2) . n
C21 C22 1.39(2) . n
C22 C23 1.367(15) . n
C24 C29 1.38(2) . n
C24 C25 1.40(2) . n
C25 C26 1.37(2) . n
C26 C27 1.37(2) . n
C27 C28 1.36(2) . n
C28 C29 1.38(2) . n
C30 C31 1.379(14) . n
C31 C32 1.36(2) . n
C32 C33 1.38(2) . n
C33 C34 1.374(14) . n
C35 C40 1.37(2) . n
C35 C36 1.39(2) . n
C36 C37 1.39(2) . n
C37 C38 1.36(2) . n
C38 C39 1.38(2) . n
C39 C40 1.39(2) . n
C41 C42 1.36(2) . n
C41 C46 1.38(2) . n
C42 C43 1.39(2) . n
C43 C44 1.37(2) . n
C44 C45 1.37(2) . n
C45 C46 1.38(2) . n
C47 C48 1.38(2) . n
C47 C52 1.393(15) . n
C48 C49 1.39(2) . n
C49 C50 1.34(2) . n
C50 C51 1.39(2) . n
C51 C52 1.377(15) . n
C53 C58 1.36(2) . n
C53 C54 1.36(2) . n
C54 C55 1.37(2) . n
C55 C56 1.37(2) . n
C56 C57 1.37(2) . n
C57 C58 1.39(2) . n

loop_
_geom_torsion_atom_site_label_1
_geom_torsion_atom_site_label_2
_geom_torsion_atom_site_label_3
_geom_torsion_atom_site_label_4
_geom_torsion
_geom_torsion_site_symmetry_1
_geom_torsion_site_symmetry_2
_geom_torsion_site_symmetry_3
_geom_torsion_site_symmetry_4
_geom_torsion_publ_flag
Cl1 Re1 Re2 Cl3 -9.30(10) . . . . y
Cl2 Re1 Re2 Cl4 4.87(10) . . . . y
N1 Re1 Re2 P2 1.1(2) . . . . y
P4 Re1 Re2 N2 -2.7(2) . . . . y
